data_4037569
loop_
_publ_author_name
'Shugrue, Christopher R.'
'Sculimbrene, Bianca R.'
'Jarvo, Elizabeth R.'
'Mercado, Brandon Q.'
'Miller, Scott J.'

_publ_section_title
;
 Outer-Sphere Control for Divergent Multicatalysis with Common Catalytic
 Moieties.
;
_journal_issue 3
_journal_name_full 'The Journal of organic chemistry'
_journal_page_first 1664
_journal_page_last 1672
_journal_paper_doi 10.1021/acs.joc.8b03068
_journal_volume 84
_journal_year 2019
_chemical_formula_moiety 'C20 H20 N4 O'
_chemical_formula_sum 'C20 H20 N4 O'
_chemical_formula_weight 332.40
_space_group_crystal_system triclinic
_space_group_IT_number 2
_space_group_name_Hall '-P 1'
_space_group_name_H-M_alt 'P -1'
_atom_sites_solution_hydrogens mixed
_atom_sites_solution_primary SHELXT
_atom_sites_solution_secondary difmap
_audit_creation_method SHELXL-2014/7
_cell_angle_alpha 81.339(4)
_cell_angle_beta 78.471(4)
_cell_angle_gamma 73.473(4)
_cell_formula_units_Z 4
_cell_length_a 8.8482(4)
_cell_length_b 9.1945(5)
_cell_length_c 22.0415(9)
_cell_measurement_reflns_used 21894
_cell_measurement_temperature 93(2)
_cell_measurement_theta_max 66.5750
_cell_measurement_theta_min 2.0280
_cell_volume 1676.01(14)
_computing_cell_refinement 'CrysAlisPro 1.171.39.16b (Rigaku OD, 2015)'
_computing_data_collection 'CrysAlisPro 1.171.39.16b (Rigaku OD, 2015)'
_computing_data_reduction 'CrysAlisPro 1.171.39.16b (Rigaku OD, 2015)'
_computing_molecular_graphics 'Olex2 (Dolomanov et al., 2009)'
_computing_publication_material 'CIFTAB-2014/2 (Sheldrick, 2014)'
_computing_structure_refinement 'SHELXL-2014/7 (Sheldrick, 2014)'
_computing_structure_solution 'SHELXT-2014/5 (Sheldrick, 2014)'
_diffrn_ambient_temperature 93(2)
_diffrn_detector_area_resol_mean 22.2
_diffrn_measured_fraction_theta_full 0.985
_diffrn_measured_fraction_theta_max 0.985
_diffrn_measurement_device_type 'Rigaku Saturn 944+ CCD'
_diffrn_measurement_method \w
_diffrn_radiation_type CuK\a
_diffrn_radiation_wavelength 1.54184
_diffrn_reflns_av_R_equivalents 0.0688
_diffrn_reflns_av_unetI/netI 0.0253
_diffrn_reflns_Laue_measured_fraction_full 0.985
_diffrn_reflns_Laue_measured_fraction_max 0.985
_diffrn_reflns_limit_h_max 10
_diffrn_reflns_limit_h_min -10
_diffrn_reflns_limit_k_max 10
_diffrn_reflns_limit_k_min -10
_diffrn_reflns_limit_l_max 24
_diffrn_reflns_limit_l_min -25
_diffrn_reflns_number 59787
_diffrn_reflns_point_group_measured_fraction_full 0.985
_diffrn_reflns_point_group_measured_fraction_max 0.985
_diffrn_reflns_theta_full 66.602
_diffrn_reflns_theta_max 66.602
_diffrn_reflns_theta_min 2.056
_diffrn_source 'microfocus rotating anode'
_exptl_absorpt_coefficient_mu 0.670
_exptl_absorpt_correction_T_max 1.00000
_exptl_absorpt_correction_T_min 0.57972
_exptl_absorpt_correction_type multi-scan
_exptl_absorpt_process_details
; 
CrysAlisPro 1.171.39.16b (Rigaku Oxford Diffraction, 2015) 
Empirical absorption correction using spherical harmonics, 
 implemented in SCALE3 ABSPACK scaling algorithm. 
;
_exptl_crystal_colour Colorless
_exptl_crystal_density_diffrn 1.317
_exptl_crystal_description Plate
_exptl_crystal_F_000 704
_exptl_crystal_size_max 0.200
_exptl_crystal_size_mid 0.080
_exptl_crystal_size_min 0.020
_refine_diff_density_max 0.500
_refine_diff_density_min -0.368
_refine_diff_density_rms 0.050
_refine_ls_extinction_method none
_refine_ls_goodness_of_fit_ref 1.137
_refine_ls_hydrogen_treatment mixed
_refine_ls_matrix_type full
_refine_ls_number_parameters 511
_refine_ls_number_reflns 5829
_refine_ls_number_restraints 0
_refine_ls_restrained_S_all 1.137
_refine_ls_R_factor_all 0.0736
_refine_ls_R_factor_gt 0.0625
_refine_ls_shift/su_max 0.000
_refine_ls_shift/su_mean 0.000
_refine_ls_structure_factor_coef Fsqd
_refine_ls_weighting_details 'w=1/[\s^2^(Fo^2^)+(0.0403P)^2^+2.3413P] where P=(Fo^2^+2Fc^2^)/3'
_refine_ls_weighting_scheme calc
_refine_ls_wR_factor_gt 0.1436
_refine_ls_wR_factor_ref 0.1498
_reflns_Friedel_coverage 0.000
_reflns_number_gt 4943
_reflns_number_total 5829
_reflns_threshold_expression 'I > 2\s(I)'
_cod_data_source_file jo8b03068_si_003.cif
_cod_data_source_block 007b-18094
_cod_database_code 4037569
_shelx_shelxl_version_number 2014/7
_shelx_space_group_comment
; 
The symmetry employed for this shelxl refinement is uniquely defined 
by the following loop, which should always be used as a source of 
symmetry information in preference to the above space-group names. 
They are only intended as comments. 
;
_shelx_estimated_absorpt_t_min 0.878
_shelx_estimated_absorpt_t_max 0.987

loop_
_space_group_symop_operation_xyz
'x, y, z'
'-x, -y, -z'

loop_
_atom_site_label
_atom_site_type_symbol
_atom_site_fract_x
_atom_site_fract_y
_atom_site_fract_z
_atom_site_U_iso_or_equiv
_atom_site_adp_type
_atom_site_occupancy
_atom_site_site_symmetry_order
_atom_site_calc_flag
_atom_site_refinement_flags_posn
_atom_site_refinement_flags_adp
_atom_site_refinement_flags_occupancy
_atom_site_disorder_assembly
_atom_site_disorder_group
O1 O 0.8635(2) 0.3424(2) 0.70899(8) 0.0275(4) Uani 1 1 d . . . . .
N1 N 0.6255(3) 0.4132(2) 0.67153(10) 0.0253(5) Uani 1 1 d . . . . .
H1 H 0.500(4) 0.416(4) 0.6823(16) 0.053(10) Uiso 1 1 d . . . . .
N3 N 0.4287(3) 0.3395(2) 0.61152(10) 0.0273(5) Uani 1 1 d . . . . .
N2 N 0.6263(3) 0.4274(3) 0.77346(10) 0.0285(5) Uani 1 1 d . . . . .
H2 H 0.518(4) 0.450(4) 0.7752(16) 0.049(10) Uiso 1 1 d . . . . .
N4 N 0.4774(3) 0.2970(3) 0.88277(13) 0.0439(7) Uani 1 1 d . . . . .
H4 H 0.460(5) 0.286(4) 0.846(2) 0.062(12) Uiso 1 1 d . . . . .
C2 C 0.5755(3) 0.3444(3) 0.57821(12) 0.0254(6) Uani 1 1 d . . . . .
C11 C 0.6094(3) 0.3485(3) 0.88422(13) 0.0343(6) Uani 1 1 d . . . . .
C14 C 0.8705(4) 0.4617(4) 0.88644(15) 0.0428(8) Uani 1 1 d . . . . .
H14 H 0.9595 0.4992 0.8874 0.051 Uiso 1 1 calc R U . . .
C15 C 0.7979(4) 0.3924(4) 0.93960(16) 0.0481(8) Uani 1 1 d . . . . .
H15 H 0.8395 0.3813 0.9771 0.058 Uiso 1 1 calc R U . . .
C1 C 0.7171(3) 0.3912(3) 0.71786(12) 0.0235(5) Uani 1 1 d . . . . .
C20 C 0.2544(5) 0.1938(6) 0.92886(18) 0.0730(13) Uani 1 1 d . . . . .
H20A H 0.1784 0.2948 0.9307 0.110 Uiso 0.8 1 calc R U P A 1
H20B H 0.2168 0.1224 0.9621 0.110 Uiso 0.8 1 calc R U P A 1
H20C H 0.2631 0.1576 0.8884 0.110 Uiso 0.8 1 calc R U P A 1
H20D H 0.1906 0.2469 0.8966 0.110 Uiso 0.2 1 calc R U P B 2
H20E H 0.1831 0.1763 0.9678 0.110 Uiso 0.2 1 calc R U P B 2
H20F H 0.3223 0.0958 0.9156 0.110 Uiso 0.2 1 calc R U P B 2
C4 C 0.8316(3) 0.3923(3) 0.57709(13) 0.0286(6) Uani 1 1 d . . . . .
H4A H 0.9030 0.4209 0.5970 0.034 Uiso 1 1 calc R U . . .
C7 C 0.6239(3) 0.3102(3) 0.51562(12) 0.0287(6) Uani 1 1 d . . . . .
C3 C 0.6839(3) 0.3836(3) 0.60894(12) 0.0236(5) Uani 1 1 d . . . . .
C12 C 0.6856(3) 0.4160(3) 0.83001(12) 0.0278(6) Uani 1 1 d . . . . .
C10 C 0.3308(3) 0.2987(3) 0.58345(14) 0.0333(6) Uani 1 1 d . . . . .
H10 H 0.2285 0.2954 0.6062 0.040 Uiso 1 1 calc R U . . .
C16 C 0.6665(4) 0.3382(4) 0.94033(15) 0.0469(8) Uani 1 1 d . . . . .
C8 C 0.5134(4) 0.2664(3) 0.48817(13) 0.0338(6) Uani 1 1 d . . . . .
H8 H 0.5405 0.2416 0.4464 0.041 Uiso 1 1 calc R U . . .
C13 C 0.8112(3) 0.4758(3) 0.83134(13) 0.0325(6) Uani 1 1 d . . . . .
H13 H 0.8572 0.5267 0.7946 0.039 Uiso 1 1 calc R U . . .
C17 C 0.5849(6) 0.2681(6) 0.99981(17) 0.0725(13) Uani 1 1 d . . . . .
H17C H 0.5185 0.3489 1.0262 0.087 Uiso 0.2 1 calc R U P C 2
H17D H 0.6657 0.1987 1.0235 0.087 Uiso 0.2 1 calc R U P C 2
H17A H 0.6548 0.1667 1.0114 0.087 Uiso 0.8 1 calc R U P D 1
H17B H 0.5715 0.3329 1.0336 0.087 Uiso 0.8 1 calc R U P D 1
C5 C 0.8769(3) 0.3586(3) 0.51447(14) 0.0338(6) Uani 1 1 d . . . . .
H5 H 0.9796 0.3645 0.4929 0.041 Uiso 1 1 calc R U . . .
C9 C 0.3688(4) 0.2601(3) 0.52197(14) 0.0374(7) Uani 1 1 d . . . . .
H9 H 0.2944 0.2300 0.5043 0.045 Uiso 1 1 calc R U . . .
H6A H 0.071(5) 0.266(5) 0.738(2) 0.076(13) Uiso 1 1 d . . . . .
C6 C 0.7770(3) 0.3178(3) 0.48420(13) 0.0334(6) Uani 1 1 d . . . . .
H6 H 0.8106 0.2946 0.4422 0.040 Uiso 1 1 calc R U . . .
C18 C 0.4288(8) 0.2506(8) 0.9952(2) 0.0675(19) Uani 0.8 1 d . . P E 1
H18A H 0.4012 0.1745 1.0293 0.081 Uiso 0.8 1 calc R U P E 1
H18B H 0.3486 0.3490 1.0023 0.081 Uiso 0.8 1 calc R U P E 1
C19 C 0.4129(7) 0.2041(8) 0.9369(2) 0.0583(14) Uani 0.8 1 d . . P E 1
H19 H 0.4845 0.0984 0.9344 0.070 Uiso 0.8 1 calc R U P E 1
C18B C 0.479(4) 0.178(4) 0.9821(12) 0.0675(19) Uani 0.2 1 d . . P E 2
H18C H 0.4171 0.1377 1.0203 0.081 Uiso 0.2 1 calc R U P E 2
H18D H 0.5466 0.0911 0.9594 0.081 Uiso 0.2 1 calc R U P E 2
C19B C 0.358(2) 0.2899(19) 0.9390(8) 0.034(4) Uani 0.2 1 d . . P E 2
H19B H 0.2987 0.3904 0.9549 0.041 Uiso 0.2 1 calc R U P E 2
C29 C -0.2856(4) 0.9201(3) 0.60885(14) 0.0363(7) Uani 1 1 d . . . . .
H29 H -0.3764 0.9752 0.5905 0.044 Uiso 1 1 calc R U . . .
O2 O 0.3227(2) 0.4172(2) 0.75621(8) 0.0278(4) Uani 1 1 d . . . . .
H5A H 0.007(4) 0.489(3) 0.6979(14) 0.038(8) Uiso 1 1 d . . . . .
C35 C 0.4441(5) -0.1702(4) 0.80551(16) 0.0489(9) Uani 1 1 d . . . . .
H35 H 0.5060 -0.2691 0.8177 0.059 Uiso 1 1 calc R U . . .
N5 N 0.1016(3) 0.5080(2) 0.70826(10) 0.0256(5) Uani 1 1 d . . . . .
C34 C 0.5202(4) -0.0669(4) 0.76885(16) 0.0474(8) Uani 1 1 d . . . . .
H34 H 0.6329 -0.0951 0.7563 0.057 Uiso 1 1 calc R U . . .
N6 N 0.1689(3) 0.2603(2) 0.74840(12) 0.0308(5) Uani 1 1 d . . . . .
N7 N -0.1465(3) 0.6847(2) 0.65974(10) 0.0275(5) Uani 1 1 d . . . . .
H8A H -0.020(4) 0.156(5) 0.8314(18) 0.021(10) Uiso 0.75 1 d . . P F 2
C21 C 0.2068(3) 0.3962(3) 0.73845(12) 0.0251(6) Uani 1 1 d . . . . .
C22 C -0.0290(3) 0.7516(3) 0.66282(12) 0.0249(5) Uani 1 1 d . . . . .
C36 C 0.2801(4) -0.1326(3) 0.82477(15) 0.0427(8) Uani 1 1 d . . . . .
C23 C 0.1065(3) 0.6598(3) 0.68941(12) 0.0244(5) Uani 1 1 d . . . . .
C27 C -0.0359(3) 0.9050(3) 0.63933(13) 0.0294(6) Uani 1 1 d . . . . .
C24 C 0.2266(3) 0.7236(3) 0.69307(13) 0.0304(6) Uani 1 1 d . . . . .
H24 H 0.3168 0.6639 0.7108 0.036 Uiso 1 1 calc R U . . .
C25 C 0.2166(4) 0.8781(3) 0.67060(14) 0.0368(7) Uani 1 1 d . . . . .
H25 H 0.3003 0.9207 0.6739 0.044 Uiso 1 1 calc R U . . .
C31 C 0.1896(4) 0.0153(3) 0.80813(15) 0.0401(7) Uani 1 1 d . . . . .
C30 C -0.2695(3) 0.7680(3) 0.63383(13) 0.0322(6) Uani 1 1 d . . . . .
H30 H -0.3519 0.7223 0.6320 0.039 Uiso 1 1 calc R U . . .
C32 C 0.2677(3) 0.1187(3) 0.76996(13) 0.0315(6) Uani 1 1 d . . . . .
C38 C 0.0465(5) -0.1675(5) 0.9032(2) 0.0760(14) Uani 1 1 d . . . . .
H38A H 0.0630 -0.0928 0.9276 0.091 Uiso 0.25 1 calc R U P G 1
H38B H -0.0113 -0.2375 0.9301 0.091 Uiso 0.25 1 calc R U P G 1
H38C H 0.0788 -0.1298 0.9371 0.091 Uiso 0.75 1 calc R U P H 2
H38D H -0.0126 -0.2439 0.9227 0.091 Uiso 0.75 1 calc R U P H 2
C33 C 0.4307(4) 0.0780(3) 0.75052(14) 0.0363(7) Uani 1 1 d . . . . .
H33 H 0.4817 0.1487 0.7247 0.044 Uiso 1 1 calc R U . . .
C28 C -0.1689(4) 0.9873(3) 0.61138(14) 0.0363(7) Uani 1 1 d . . . . .
H28 H -0.1771 1.0899 0.5942 0.044 Uiso 1 1 calc R U . . .
C26 C 0.0908(4) 0.9667(3) 0.64458(14) 0.0366(7) Uani 1 1 d . . . . .
H26 H 0.0870 1.0700 0.6298 0.044 Uiso 1 1 calc R U . . .
C37 C 0.1952(5) -0.2469(4) 0.86260(17) 0.0574(10) Uani 1 1 d . . . . .
H37A H 0.1671 -0.3052 0.8342 0.069 Uiso 1 1 calc R U . . .
H37B H 0.2676 -0.3198 0.8888 0.069 Uiso 1 1 calc R U . . .
C40B C -0.2076(15) -0.0096(14) 0.8682(6) 0.036(3) Uani 0.25 1 d . . P I 1
H40A H -0.2064 0.0486 0.9018 0.053 Uiso 0.25 1 calc R U P I 1
H40B H -0.2653 -0.0873 0.8849 0.053 Uiso 0.25 1 calc R U P I 1
H40C H -0.2611 0.0594 0.8360 0.053 Uiso 0.25 1 calc R U P I 1
C39B C -0.0307(13) -0.0891(13) 0.8393(5) 0.023(2) Uani 0.25 1 d . . P I 1
H39B H -0.0245 -0.1658 0.8105 0.028 Uiso 0.25 1 calc R U P I 1
N8B N 0.048(2) 0.030(2) 0.8095(8) 0.0443(13) Uani 0.25 1 d . . P I 1
H8B H -0.0089 0.1147 0.7920 0.053 Uiso 0.25 1 calc R U P I 1
N8 N 0.0228(6) 0.0666(5) 0.8316(2) 0.0443(13) Uani 0.75 1 d . . P I 2
C40A C -0.1556(8) -0.0862(7) 0.8336(3) 0.0676(16) Uani 0.75 1 d . . P I 2
H40D H -0.2174 -0.1523 0.8599 0.101 Uiso 0.75 1 calc R U P I 2
H40E H -0.0790 -0.1438 0.8014 0.101 Uiso 0.75 1 calc R U P I 2
H40F H -0.2281 0.0013 0.8139 0.101 Uiso 0.75 1 calc R U P I 2
C39A C -0.0697(6) -0.0324(6) 0.8717(3) 0.0442(11) Uani 0.75 1 d . . P I 2
H39A H -0.1480 0.0271 0.9043 0.053 Uiso 0.75 1 calc R U P I 2

loop_
_atom_site_aniso_label
_atom_site_aniso_U_11
_atom_site_aniso_U_22
_atom_site_aniso_U_33
_atom_site_aniso_U_23
_atom_site_aniso_U_13
_atom_site_aniso_U_12
O1 0.0213(9) 0.0306(10) 0.0321(10) 0.0007(8) -0.0060(7) -0.0097(7)
N1 0.0241(11) 0.0293(11) 0.0233(11) 0.0008(9) -0.0059(9) -0.0090(9)
N3 0.0281(11) 0.0276(11) 0.0271(12) 0.0013(9) -0.0086(9) -0.0079(9)
N2 0.0211(11) 0.0388(13) 0.0259(12) -0.0026(10) -0.0062(9) -0.0072(10)
N4 0.0485(16) 0.0677(19) 0.0253(14) 0.0040(12) -0.0052(12) -0.0361(14)
C2 0.0321(14) 0.0180(12) 0.0251(14) 0.0034(10) -0.0099(11) -0.0042(10)
C11 0.0354(15) 0.0405(16) 0.0295(15) -0.0014(12) -0.0062(12) -0.0143(13)
C14 0.0419(17) 0.0529(19) 0.0422(19) -0.0110(15) -0.0153(14) -0.0172(15)
C15 0.052(2) 0.064(2) 0.0355(18) -0.0036(16) -0.0198(15) -0.0199(17)
C1 0.0239(13) 0.0224(12) 0.0262(14) 0.0045(10) -0.0064(10) -0.0113(10)
C20 0.069(3) 0.122(4) 0.043(2) 0.002(2) 0.0019(19) -0.063(3)
C4 0.0302(14) 0.0240(13) 0.0312(15) 0.0026(11) -0.0038(11) -0.0099(11)
C7 0.0357(15) 0.0220(13) 0.0256(14) 0.0025(10) -0.0084(11) -0.0035(11)
C3 0.0281(13) 0.0182(12) 0.0241(13) 0.0033(10) -0.0072(10) -0.0058(10)
C12 0.0274(13) 0.0301(14) 0.0260(14) -0.0024(11) -0.0085(11) -0.0054(11)
C10 0.0309(14) 0.0366(15) 0.0345(16) -0.0040(12) -0.0101(12) -0.0091(12)
C16 0.053(2) 0.060(2) 0.0323(18) 0.0042(15) -0.0153(15) -0.0216(17)
C8 0.0439(17) 0.0305(15) 0.0268(15) -0.0038(11) -0.0128(12) -0.0041(12)
C13 0.0320(15) 0.0364(15) 0.0321(16) -0.0057(12) -0.0068(12) -0.0117(12)
C17 0.089(3) 0.109(4) 0.033(2) 0.015(2) -0.018(2) -0.053(3)
C5 0.0331(15) 0.0282(14) 0.0350(16) 0.0043(12) 0.0030(12) -0.0098(12)
C9 0.0379(16) 0.0408(17) 0.0383(17) -0.0069(13) -0.0160(13) -0.0100(13)
C6 0.0416(16) 0.0286(14) 0.0259(15) 0.0026(11) -0.0028(12) -0.0075(12)
C18 0.080(5) 0.107(6) 0.026(3) 0.010(3) -0.005(3) -0.054(4)
C19 0.069(4) 0.084(4) 0.031(3) 0.004(3) 0.004(2) -0.049(3)
C18B 0.080(5) 0.107(6) 0.026(3) 0.010(3) -0.005(3) -0.054(4)
C19B 0.041(10) 0.021(8) 0.036(9) -0.007(7) -0.002(7) -0.002(7)
C29 0.0372(16) 0.0297(15) 0.0391(17) 0.0015(12) -0.0150(13) -0.0009(12)
O2 0.0229(9) 0.0315(10) 0.0302(10) 0.0013(8) -0.0055(8) -0.0104(8)
C35 0.072(2) 0.0268(15) 0.0417(19) 0.0028(13) -0.0211(17) 0.0020(15)
N5 0.0235(11) 0.0231(11) 0.0306(12) 0.0042(9) -0.0074(9) -0.0085(9)
C34 0.0445(18) 0.0412(18) 0.046(2) -0.0044(15) -0.0115(15) 0.0076(14)
N6 0.0274(12) 0.0248(11) 0.0420(14) 0.0092(10) -0.0160(10) -0.0094(9)
N7 0.0278(11) 0.0258(11) 0.0284(12) 0.0008(9) -0.0062(9) -0.0069(9)
C21 0.0212(12) 0.0289(14) 0.0247(14) 0.0035(11) -0.0038(10) -0.0089(10)
C22 0.0295(13) 0.0214(12) 0.0222(13) -0.0001(10) -0.0019(10) -0.0069(10)
C36 0.064(2) 0.0299(15) 0.0368(17) 0.0078(13) -0.0215(16) -0.0128(15)
C23 0.0276(13) 0.0208(12) 0.0235(13) 0.0001(10) -0.0031(10) -0.0062(10)
C27 0.0352(15) 0.0204(13) 0.0302(15) -0.0013(11) -0.0043(12) -0.0049(11)
C24 0.0324(14) 0.0293(14) 0.0315(15) 0.0010(11) -0.0072(12) -0.0124(12)
C25 0.0416(17) 0.0326(15) 0.0411(17) -0.0024(13) -0.0082(13) -0.0173(13)
C31 0.0478(18) 0.0320(16) 0.0447(18) 0.0116(13) -0.0204(15) -0.0161(13)
C30 0.0306(14) 0.0292(14) 0.0370(16) -0.0007(12) -0.0097(12) -0.0066(11)
C32 0.0364(15) 0.0246(14) 0.0361(16) 0.0042(11) -0.0164(12) -0.0089(11)
C38 0.068(3) 0.062(3) 0.099(4) 0.044(2) -0.030(3) -0.034(2)
C33 0.0382(16) 0.0307(15) 0.0383(17) 0.0007(12) -0.0118(13) -0.0044(12)
C28 0.0447(17) 0.0211(13) 0.0407(17) 0.0024(12) -0.0123(13) -0.0040(12)
C26 0.0478(18) 0.0213(13) 0.0432(18) 0.0006(12) -0.0096(14) -0.0138(12)
C37 0.098(3) 0.0350(18) 0.048(2) 0.0168(15) -0.031(2) -0.0303(19)
C40B 0.041(7) 0.034(6) 0.034(7) -0.016(5) 0.017(5) -0.024(5)
C39B 0.024(6) 0.038(6) 0.011(5) -0.013(5) 0.007(4) -0.017(5)
N8B 0.035(2) 0.026(3) 0.065(4) 0.015(2) -0.004(2) -0.010(2)
N8 0.035(2) 0.026(3) 0.065(4) 0.015(2) -0.004(2) -0.010(2)
C40A 0.072(4) 0.071(4) 0.068(4) 0.025(3) -0.025(3) -0.040(3)
C39A 0.047(3) 0.043(3) 0.043(3) 0.009(2) -0.002(2) -0.023(2)

loop_
_atom_type_symbol
_atom_type_description
_atom_type_scat_dispersion_real
_atom_type_scat_dispersion_imag
_atom_type_scat_source
C C 0.0181 0.0091 'International Tables Vol C Tables 4.2.6.8 and 6.1.1.4'
H H 0.0000 0.0000 'International Tables Vol C Tables 4.2.6.8 and 6.1.1.4'
N N 0.0311 0.0180 'International Tables Vol C Tables 4.2.6.8 and 6.1.1.4'
O O 0.0492 0.0322 'International Tables Vol C Tables 4.2.6.8 and 6.1.1.4'

loop_
_geom_angle_atom_site_label_1
_geom_angle_atom_site_label_2
_geom_angle_atom_site_label_3
_geom_angle
C1 N1 C3 125.9(2)
C1 N1 H1 121.6(19)
C3 N1 H1 109.2(19)
C10 N3 C2 117.5(2)
C1 N2 C12 125.3(2)
C1 N2 H2 116(2)
C12 N2 H2 118(2)
C11 N4 C19B 120.1(8)
C11 N4 C19 120.4(3)
C11 N4 H4 117(3)
C19B N4 H4 122(3)
C19 N4 H4 117(3)
N3 C2 C7 122.8(2)
N3 C2 C3 117.8(2)
C7 C2 C3 119.4(2)
N4 C11 C12 120.4(3)
N4 C11 C16 120.9(3)
C12 C11 C16 118.7(3)
C15 C14 C13 118.8(3)
C15 C14 H14 120.6
C13 C14 H14 120.6
C14 C15 C16 122.3(3)
C14 C15 H15 118.8
C16 C15 H15 118.8
O1 C1 N2 124.7(2)
O1 C1 N1 123.2(2)
N2 C1 N1 112.1(2)
C19 C20 H20A 109.5
C19 C20 H20B 109.5
H20A C20 H20B 109.5
C19 C20 H20C 109.5
H20A C20 H20C 109.5
H20B C20 H20C 109.5
C19B C20 H20D 109.5
C19B C20 H20E 109.5
H20D C20 H20E 109.5
C19B C20 H20F 109.5
H20D C20 H20F 109.5
H20E C20 H20F 109.5
C3 C4 C5 119.7(3)
C3 C4 H4A 120.1
C5 C4 H4A 120.1
C6 C7 C2 119.6(3)
C6 C7 C8 123.4(3)
C2 C7 C8 117.0(3)
C4 C3 N1 125.0(2)
C4 C3 C2 119.8(2)
N1 C3 C2 115.1(2)
C13 C12 C11 121.2(3)
C13 C12 N2 120.3(2)
C11 C12 N2 118.4(2)
N3 C10 C9 123.9(3)
N3 C10 H10 118.0
C9 C10 H10 118.0
C15 C16 C11 118.8(3)
C15 C16 C17 121.3(3)
C11 C16 C17 119.8(3)
C9 C8 C7 119.7(3)
C9 C8 H8 120.2
C7 C8 H8 120.2
C12 C13 C14 120.0(3)
C12 C13 H13 120.0
C14 C13 H13 120.0
C18 C17 C16 113.6(4)
C16 C17 C18B 108.1(10)
C16 C17 H17C 110.1
C18B C17 H17C 110.1
C16 C17 H17D 110.1
C18B C17 H17D 110.1
H17C C17 H17D 108.4
C18 C17 H17A 108.8
C16 C17 H17A 108.8
C18 C17 H17B 108.8
C16 C17 H17B 108.8
H17A C17 H17B 107.7
C6 C5 C4 121.8(3)
C6 C5 H5 119.1
C4 C5 H5 119.1
C8 C9 C10 119.1(3)
C8 C9 H9 120.4
C10 C9 H9 120.4
C5 C6 C7 119.6(3)
C5 C6 H6 120.2
C7 C6 H6 120.2
C19 C18 C17 116.9(5)
C19 C18 H18A 108.1
C17 C18 H18A 108.1
C19 C18 H18B 108.1
C17 C18 H18B 108.1
H18A C18 H18B 107.3
C18 C19 N4 111.3(4)
C18 C19 C20 118.7(5)
N4 C19 C20 109.1(4)
C18 C19 H19 105.5
N4 C19 H19 105.5
C20 C19 H19 105.5
C17 C18B C19B 109.3(19)
C17 C18B H18C 109.8
C19B C18B H18C 109.8
C17 C18B H18D 109.8
C19B C18B H18D 109.8
H18C C18B H18D 108.3
N4 C19B C20 108.2(11)
N4 C19B C18B 96.5(14)
C20 C19B C18B 104.3(15)
N4 C19B H19B 115.3
C20 C19B H19B 115.3
C18B C19B H19B 115.3
C28 C29 C30 118.7(3)
C28 C29 H29 120.6
C30 C29 H29 120.6
C36 C35 C34 121.7(3)
C36 C35 H35 119.2
C34 C35 H35 119.2
C21 N5 C23 128.0(2)
C21 N5 H5A 121.2(18)
C23 N5 H5A 110.8(18)
C35 C34 C33 119.6(3)
C35 C34 H34 120.2
C33 C34 H34 120.2
C21 N6 C32 125.6(2)
C21 N6 H6A 114(3)
C32 N6 H6A 121(3)
C30 N7 C22 117.8(2)
O2 C21 N6 123.5(2)
O2 C21 N5 123.6(2)
N6 C21 N5 112.9(2)
N7 C22 C27 122.3(2)
N7 C22 C23 117.8(2)
C27 C22 C23 119.9(2)
C35 C36 C31 118.9(3)
C35 C36 C37 122.0(3)
C31 C36 C37 119.1(3)
C24 C23 N5 126.7(2)
C24 C23 C22 119.2(2)
N5 C23 C22 114.1(2)
C28 C27 C22 117.2(3)
C28 C27 C26 123.8(2)
C22 C27 C26 119.0(2)
C23 C24 C25 120.3(3)
C23 C24 H24 119.8
C25 C24 H24 119.8
C26 C25 C24 121.7(3)
C26 C25 H25 119.2
C24 C25 H25 119.2
N8B C31 C36 115.8(9)
N8B C31 C32 120.6(10)
C36 C31 C32 118.9(3)
C36 C31 N8 121.9(3)
C32 C31 N8 119.1(3)
N7 C30 C29 123.8(3)
N7 C30 H30 118.1
C29 C30 H30 118.1
C33 C32 C31 121.0(3)
C33 C32 N6 122.0(3)
C31 C32 N6 116.7(3)
C37 C38 C39A 117.0(4)
C37 C38 C39B 88.7(5)
C37 C38 H38A 113.9
C39B C38 H38A 113.9
C37 C38 H38B 113.9
C39B C38 H38B 113.9
H38A C38 H38B 111.1
C37 C38 H38C 108.0
C39A C38 H38C 108.0
C37 C38 H38D 108.0
C39A C38 H38D 108.0
H38C C38 H38D 107.3
C32 C33 C34 119.7(3)
C32 C33 H33 120.1
C34 C33 H33 120.1
C29 C28 C27 120.1(3)
C29 C28 H28 120.0
C27 C28 H28 120.0
C25 C26 C27 120.0(3)
C25 C26 H26 120.0
C27 C26 H26 120.0
C38 C37 C36 110.7(3)
C38 C37 H37A 109.5
C36 C37 H37A 109.5
C38 C37 H37B 109.5
C36 C37 H37B 109.5
H37A C37 H37B 108.1
C39B C40B H40A 109.5
C39B C40B H40B 109.5
H40A C40B H40B 109.5
C39B C40B H40C 109.5
H40A C40B H40C 109.5
H40B C40B H40C 109.5
N8B C39B C40B 108.3(11)
N8B C39B C38 108.1(11)
C40B C39B C38 101.0(8)
N8B C39B H39B 112.9
C40B C39B H39B 112.9
C38 C39B H39B 112.9
C31 N8B C39B 122.2(16)
C31 N8B H8B 118.9
C39B N8B H8B 118.9
C31 N8 C39A 123.3(4)
C31 N8 H8A 120(3)
C39A N8 H8A 115(3)
C39A C40A H40D 109.5
C39A C40A H40E 109.5
H40D C40A H40E 109.5
C39A C40A H40F 109.5
H40D C40A H40F 109.5
H40E C40A H40F 109.5
C40A C39A N8 108.9(5)
C40A C39A C38 110.9(5)
N8 C39A C38 108.8(4)
C40A C39A H39A 109.4
N8 C39A H39A 109.4
C38 C39A H39A 109.4

loop_
_geom_bond_atom_site_label_1
_geom_bond_atom_site_label_2
_geom_bond_distance
O1 C1 1.230(3)
N1 C1 1.384(3)
N1 C3 1.411(3)
N1 H1 1.08(4)
N3 C10 1.320(3)
N3 C2 1.368(3)
N2 C1 1.355(3)
N2 C12 1.425(3)
N2 H2 0.91(4)
N4 C11 1.387(4)
N4 C19B 1.466(18)
N4 C19 1.476(5)
N4 H4 0.88(4)
C2 C7 1.415(4)
C2 C3 1.428(4)
C11 C12 1.400(4)
C11 C16 1.407(4)
C14 C15 1.378(5)
C14 C13 1.391(4)
C14 H14 0.9500
C15 C16 1.385(5)
C15 H15 0.9500
C20 C19 1.479(7)
C20 C19B 1.506(19)
C20 H20A 0.9800
C20 H20B 0.9800
C20 H20C 0.9800
C20 H20D 0.9800
C20 H20E 0.9800
C20 H20F 0.9800
C4 C3 1.372(4)
C4 C5 1.414(4)
C4 H4A 0.9500
C7 C6 1.409(4)
C7 C8 1.420(4)
C12 C13 1.380(4)
C10 C9 1.404(4)
C10 H10 0.9500
C16 C17 1.512(5)
C8 C9 1.357(4)
C8 H8 0.9500
C13 H13 0.9500
C17 C18 1.460(7)
C17 C18B 1.55(3)
C17 H17C 0.9900
C17 H17D 0.9900
C17 H17A 0.9900
C17 H17B 0.9900
C5 C6 1.366(4)
C5 H5 0.9500
C9 H9 0.9500
C6 H6 0.9500
C18 C19 1.456(8)
C18 H18A 0.9900
C18 H18B 0.9900
C19 H19 1.0000
C18B C19B 1.61(4)
C18B H18C 0.9900
C18B H18D 0.9900
C19B H19B 1.0000
C29 C28 1.359(4)
C29 C30 1.402(4)
C29 H29 0.9500
O2 C21 1.240(3)
C35 C36 1.385(5)
C35 C34 1.387(5)
C35 H35 0.9500
N5 C21 1.365(3)
N5 C23 1.406(3)
N5 H5A 0.98(3)
C34 C33 1.389(4)
C34 H34 0.9500
N6 C21 1.360(3)
N6 C32 1.420(3)
N6 H6A 0.93(4)
N7 C30 1.319(3)
N7 C22 1.366(3)
C22 C27 1.416(4)
C22 C23 1.432(4)
C36 C31 1.405(4)
C36 C37 1.515(5)
C23 C24 1.372(4)
C27 C28 1.407(4)
C27 C26 1.422(4)
C24 C25 1.416(4)
C24 H24 0.9500
C25 C26 1.353(4)
C25 H25 0.9500
C31 N8B 1.22(2)
C31 C32 1.410(4)
C31 N8 1.429(6)
C30 H30 0.9500
C32 C33 1.378(4)
C38 C37 1.498(6)
C38 C39A 1.543(6)
C38 C39B 1.665(12)
C38 H38A 0.9900
C38 H38B 0.9900
C38 H38C 0.9900
C38 H38D 0.9900
C33 H33 0.9500
C28 H28 0.9500
C26 H26 0.9500
C37 H37A 0.9900
C37 H37B 0.9900
C40B C39B 1.576(15)
C40B H40A 0.9800
C40B H40B 0.9800
C40B H40C 0.9800
C39B N8B 1.47(2)
C39B H39B 1.0000
N8B H8B 0.8800
N8 C39A 1.474(6)
N8 H8A 0.80(4)
C40A C39A 1.455(7)
C40A H40D 0.9800
C40A H40E 0.9800
C40A H40F 0.9800
C39A H39A 1.0000

loop_
_geom_hbond_atom_site_label_D
_geom_hbond_atom_site_label_H
_geom_hbond_atom_site_label_A
_geom_hbond_distance_DH
_geom_hbond_distance_HA
_geom_hbond_distance_DA
_geom_hbond_angle_DHA
_geom_hbond_site_symmetry_A
N1 H1 N3 1.08(4) 2.08(4) 2.665(3) 111(2) .
N1 H1 O2 1.08(4) 2.02(4) 2.938(3) 140(3) .
N2 H2 O2 0.91(4) 1.97(4) 2.816(3) 153(3) .
N4 H4 O2 0.88(4) 2.50(4) 3.258(3) 145(3) .
N6 H6A O1 0.93(4) 1.96(4) 2.865(3) 163(4) 1_455
N5 H5A O1 0.98(3) 2.06(3) 2.926(3) 147(3) 1_455
N5 H5A N7 0.98(3) 2.09(3) 2.643(3) 114(2) .

loop_
_geom_torsion_atom_site_label_1
_geom_torsion_atom_site_label_2
_geom_torsion_atom_site_label_3
_geom_torsion_atom_site_label_4
_geom_torsion
C10 N3 C2 C7 0.9(4)
C10 N3 C2 C3 -178.0(2)
C19B N4 C11 C12 -153.0(8)
C19 N4 C11 C12 170.1(4)
C19B N4 C11 C16 25.0(9)
C19 N4 C11 C16 -11.8(6)
C13 C14 C15 C16 -1.0(5)
C12 N2 C1 O1 0.5(4)
C12 N2 C1 N1 179.6(2)
C3 N1 C1 O1 0.2(4)
C3 N1 C1 N2 -178.9(2)
N3 C2 C7 C6 180.0(2)
C3 C2 C7 C6 -1.1(4)
N3 C2 C7 C8 -1.3(4)
C3 C2 C7 C8 177.7(2)
C5 C4 C3 N1 179.4(2)
C5 C4 C3 C2 -1.6(4)
C1 N1 C3 C4 -29.6(4)
C1 N1 C3 C2 151.4(2)
N3 C2 C3 C4 -179.0(2)
C7 C2 C3 C4 2.0(4)
N3 C2 C3 N1 0.1(3)
C7 C2 C3 N1 -179.0(2)
N4 C11 C12 C13 176.2(3)
C16 C11 C12 C13 -1.9(4)
N4 C11 C12 N2 -1.2(4)
C16 C11 C12 N2 -179.4(3)
C1 N2 C12 C13 48.7(4)
C1 N2 C12 C11 -133.9(3)
C2 N3 C10 C9 0.2(4)
C14 C15 C16 C11 2.8(6)
C14 C15 C16 C17 -177.6(4)
N4 C11 C16 C15 -179.5(3)
C12 C11 C16 C15 -1.4(5)
N4 C11 C16 C17 0.9(5)
C12 C11 C16 C17 179.1(3)
C6 C7 C8 C9 179.1(3)
C2 C7 C8 C9 0.4(4)
C11 C12 C13 C14 3.8(4)
N2 C12 C13 C14 -178.8(3)
C15 C14 C13 C12 -2.4(5)
C15 C16 C17 C18 166.4(5)
C11 C16 C17 C18 -14.0(6)
C15 C16 C17 C18B -163.6(13)
C11 C16 C17 C18B 16.0(14)
C3 C4 C5 C6 0.3(4)
C7 C8 C9 C10 0.6(4)
N3 C10 C9 C8 -1.0(5)
C4 C5 C6 C7 0.6(4)
C2 C7 C6 C5 -0.2(4)
C8 C7 C6 C5 -178.9(3)
C16 C17 C18 C19 38.8(8)
C17 C18 C19 N4 -48.4(8)
C17 C18 C19 C20 -176.4(5)
C11 N4 C19 C18 34.6(7)
C11 N4 C19 C20 167.6(4)
C16 C17 C18B C19B -55.1(18)
C11 N4 C19B C20 -165.5(6)
C11 N4 C19B C18B -58.1(15)
C17 C18B C19B N4 73.2(17)
C17 C18B C19B C20 -176.1(13)
C36 C35 C34 C33 -0.3(5)
C32 N6 C21 O2 -11.6(4)
C32 N6 C21 N5 169.9(3)
C23 N5 C21 O2 3.2(4)
C23 N5 C21 N6 -178.4(2)
C30 N7 C22 C27 0.0(4)
C30 N7 C22 C23 -178.3(2)
C34 C35 C36 C31 -1.9(5)
C34 C35 C36 C37 177.4(3)
C21 N5 C23 C24 5.8(4)
C21 N5 C23 C22 -175.5(2)
N7 C22 C23 C24 179.9(2)
C27 C22 C23 C24 1.6(4)
N7 C22 C23 N5 1.1(3)
C27 C22 C23 N5 -177.2(2)
N7 C22 C27 C28 -0.9(4)
C23 C22 C27 C28 177.3(3)
N7 C22 C27 C26 179.7(3)
C23 C22 C27 C26 -2.1(4)
N5 C23 C24 C25 178.4(3)
C22 C23 C24 C25 -0.2(4)
C23 C24 C25 C26 -0.6(5)
C35 C36 C31 N8B 159.0(9)
C37 C36 C31 N8B -20.3(10)
C35 C36 C31 C32 2.9(5)
C37 C36 C31 C32 -176.4(3)
C35 C36 C31 N8 -173.5(4)
C37 C36 C31 N8 7.2(5)
C22 N7 C30 C29 0.6(4)
C28 C29 C30 N7 -0.3(5)
N8B C31 C32 C33 -156.8(9)
C36 C31 C32 C33 -1.9(5)
N8 C31 C32 C33 174.6(4)
N8B C31 C32 N6 17.8(10)
C36 C31 C32 N6 172.7(3)
N8 C31 C32 N6 -10.8(5)
C21 N6 C32 C33 -38.9(4)
C21 N6 C32 C31 146.5(3)
C31 C32 C33 C34 -0.2(5)
N6 C32 C33 C34 -174.6(3)
C35 C34 C33 C32 1.3(5)
C30 C29 C28 C27 -0.8(5)
C22 C27 C28 C29 1.3(4)
C26 C27 C28 C29 -179.3(3)
C24 C25 C26 C27 0.1(5)
C28 C27 C26 C25 -178.1(3)
C22 C27 C26 C25 1.3(4)
C39A C38 C37 C36 50.3(5)
C39B C38 C37 C36 66.6(5)
C35 C36 C37 C38 151.3(4)
C31 C36 C37 C38 -29.4(5)
C37 C38 C39B N8B -73.8(9)
C37 C38 C39B C40B 172.6(7)
C36 C31 N8B C39B 13.0(17)
C32 C31 N8B C39B 168.6(10)
C40B C39B N8B C31 146.5(13)
C38 C39B N8B C31 37.9(17)
C36 C31 N8 C39A -3.8(7)
C32 C31 N8 C39A 179.8(4)
C31 N8 C39A C40A -99.1(6)
C31 N8 C39A C38 21.8(7)
C37 C38 C39A C40A 73.6(5)
C37 C38 C39A N8 -46.1(6)
